data_2241564
loop_
_publ_author_name
'Prabha, E. Arockia Jeya Yasmi'
'Kumar, S. Suresh'
'Padala, Anil K.'
'Ahmed, Qazi Naveed'
'Athimoolam, S.'

_publ_section_title
;
 Crystal structure of ethyl
 2-[2-(4-methylbenzoyl)-5-<i>p</i>-tolyl-1<i>H</i>-imidazol-1-yl]acetate
;
_journal_coeditor_code SJ5493
_journal_issue 3
_journal_name_full 'Acta Crystallographica Section E'
_journal_page_first 347
_journal_page_last 349
_journal_paper_doi 10.1107/S2056989016002504
_journal_volume 72
_journal_year 2016
_chemical_formula_iupac 'C22 H22 N2 O3'
_chemical_formula_moiety 'C22 H22 N2 O3'
_chemical_formula_sum 'C22 H22 N2 O3'
_chemical_formula_weight 362.41
_chemical_name_systematic
;
Ethyl 2-[2-(4-methylbenzoyl)-5-<i>p</i>-tolyl-1<i>H</i>-imidazol-1-yl]acetate
;
_space_group_crystal_system triclinic
_space_group_IT_number 2
_space_group_name_Hall '-P 1'
_space_group_name_H-M_alt 'P -1'
_symmetry_space_group_name_Hall '-P 1'
_symmetry_space_group_name_H-M 'P -1'
_atom_sites_solution_hydrogens geom
_audit_creation_method SHELXTL/PC
_cell_angle_alpha 71.484(5)
_cell_angle_beta 84.018(5)
_cell_angle_gamma 82.531(5)
_cell_formula_units_Z 2
_cell_length_a 5.0968(5)
_cell_length_b 13.8189(15)
_cell_length_c 14.6993(17)
_cell_measurement_reflns_used 2986
_cell_measurement_temperature 293(2)
_cell_measurement_theta_max 24.36
_cell_measurement_theta_min 2.14
_cell_volume 971.20(18)
_computing_cell_refinement
;
<i>SAINT</i> (Bruker, 2001)
;
_computing_data_collection
;
<i>SMART</i> (Bruker, 2001)
;
_computing_data_reduction
;
<i>SAINT</i> (Bruker, 2001)
;
_computing_molecular_graphics
;
<i>PLATON</i> (Spek, 2009)
;
_computing_publication_material
;
<i>SHELXTL/PC</i> (Sheldrick, 2008)
;
_computing_structure_refinement
;
<i>SHELXTL/PC</i> (Sheldrick, 2008)
;
_computing_structure_solution
;
<i>SHELXTL/PC</i> (Sheldrick, 2008)
;
_diffrn_ambient_temperature 293(2)
_diffrn_measured_fraction_theta_full 0.971
_diffrn_measured_fraction_theta_max 0.999
_diffrn_measurement_device_type 'Bruker SMART APEX CCD area-detector'
_diffrn_measurement_method \w
_diffrn_radiation_source 'fine-focus sealed tube'
_diffrn_radiation_type MoK\a
_diffrn_radiation_wavelength 0.71073
_diffrn_reflns_av_R_equivalents 0.0551
_diffrn_reflns_limit_h_max 6
_diffrn_reflns_limit_h_min -6
_diffrn_reflns_limit_k_max 16
_diffrn_reflns_limit_k_min -16
_diffrn_reflns_limit_l_max 17
_diffrn_reflns_limit_l_min -17
_diffrn_reflns_number 18453
_diffrn_reflns_theta_full 25.242
_diffrn_reflns_theta_max 24.998
_diffrn_reflns_theta_min 2.449
_exptl_absorpt_coefficient_mu 0.083
_exptl_absorpt_correction_type none
_exptl_crystal_colour colourless
_exptl_crystal_density_diffrn 1.239
_exptl_crystal_density_method none
_exptl_crystal_description block
_exptl_crystal_F_000 384
_exptl_crystal_size_max 0.21
_exptl_crystal_size_mid 0.19
_exptl_crystal_size_min 0.16
_refine_diff_density_max 0.515
_refine_diff_density_min -0.305
_refine_ls_extinction_method none
_refine_ls_goodness_of_fit_ref 1.067
_refine_ls_hydrogen_treatment constr
_refine_ls_matrix_type full
_refine_ls_number_parameters 251
_refine_ls_number_reflns 3405
_refine_ls_number_restraints 2
_refine_ls_restrained_S_all 1.069
_refine_ls_R_factor_all 0.0857
_refine_ls_R_factor_gt 0.0539
_refine_ls_shift/su_max 0.002
_refine_ls_shift/su_mean 0.000
_refine_ls_structure_factor_coef Fsqd
_refine_ls_weighting_details 'w=1/[\s^2^(Fo^2^)+(0.0636P)^2^+0.5608P] where P=(Fo^2^+2Fc^2^)/3'
_refine_ls_weighting_scheme calc
_refine_ls_wR_factor_gt 0.1352
_refine_ls_wR_factor_ref 0.1675
_reflns_number_gt 2354
_reflns_number_total 3405
_reflns_threshold_expression 'I > 2\s(I)'
_cod_data_source_file sj5493sup1.cif
_cod_data_source_block I
_cod_database_code 2241564
_shelx_space_group_comment
;
The symmetry employed for this shelxl refinement is uniquely defined
by the following loop, which should always be used as a source of
symmetry information in preference to the above space-group names.
They are only intended as comments.
;
_shelxl_version_number 2.014

loop_
_space_group_symop_operation_xyz
'x, y, z'
'-x, -y, -z'

loop_
_atom_site_type_symbol
_atom_site_label
_atom_site_fract_x
_atom_site_fract_y
_atom_site_fract_z
_atom_site_U_iso_or_equiv
_atom_site_adp_type
_atom_site_calc_flag
_atom_site_occupancy
_atom_site_disorder_assembly
_atom_site_disorder_group
C C1 -0.6633(7) 0.3819(3) 0.6826(2) 0.0754(9) Uani d 1 . .
H H1A -0.6105 0.4476 0.6779 0.113 Uiso calc 1 . .
H H1B -0.6498 0.3372 0.7474 0.113 Uiso calc 1 . .
H H1C -0.8433 0.3901 0.6655 0.113 Uiso calc 1 . .
C C2 -0.4852(5) 0.3362(2) 0.61545(19) 0.0530(7) Uani d 1 . .
C C3 -0.5093(5) 0.2386(2) 0.6123(2) 0.0568(7) Uani d 1 . .
H H3 -0.6403 0.2015 0.6517 0.068 Uiso calc 1 . .
C C4 -0.3441(5) 0.19537(19) 0.55220(19) 0.0501(6) Uani d 1 . .
H H4 -0.3636 0.1293 0.5524 0.060 Uiso calc 1 . .
C C5 -0.1486(5) 0.24912(17) 0.49132(17) 0.0426(6) Uani d 1 . .
C C6 -0.1244(5) 0.34725(19) 0.4938(2) 0.0536(7) Uani d 1 . .
H H6 0.0048 0.3851 0.4539 0.064 Uiso calc 1 . .
C C7 -0.2906(5) 0.3891(2) 0.5551(2) 0.0573(7) Uani d 1 . .
H H7 -0.2705 0.4548 0.5557 0.069 Uiso calc 1 . .
C C8 0.0360(5) 0.19884(17) 0.43313(17) 0.0419(6) Uani d 1 . .
C C9 0.1875(5) 0.10614(18) 0.46091(18) 0.0466(6) Uani d 1 . .
H H9 0.1835 0.0613 0.5233 0.056 Uiso calc 1 . .
C C10 0.2885(5) 0.16918(17) 0.31157(17) 0.0428(6) Uani d 1 . .
C C11 0.4033(5) 0.1806(2) 0.21394(19) 0.0539(7) Uani d 1 . .
C C12 0.6016(5) 0.0980(2) 0.19780(17) 0.0480(6) Uani d 1 . .
C C17 0.8022(5) 0.0507(2) 0.25858(19) 0.0514(7) Uani d 1 . .
H H17 0.8186 0.0717 0.3117 0.062 Uiso calc 1 . .
C C16 0.9772(6) -0.0268(2) 0.2414(2) 0.0614(8) Uani d 1 . .
H H16 1.1136 -0.0560 0.2821 0.074 Uiso calc 1 . .
C C15 0.9556(6) -0.0622(2) 0.1653(2) 0.0629(8) Uani d 1 . .
C C14 0.7592(7) -0.0130(3) 0.1034(2) 0.0777(10) Uani d 1 . .
H H14 0.7426 -0.0345 0.0505 0.093 Uiso calc 1 . .
C C13 0.5874(6) 0.0671(3) 0.1182(2) 0.0709(9) Uani d 1 . .
H H13 0.4612 0.1004 0.0742 0.085 Uiso calc 1 . .
C C18 1.1384(8) -0.1519(3) 0.1513(3) 0.0990(13) Uani d 1 . .
H H18A 1.0844 -0.1703 0.0988 0.149 Uiso calc 1 . .
H H18B 1.1306 -0.2092 0.2089 0.149 Uiso calc 1 . .
H H18C 1.3167 -0.1334 0.1372 0.149 Uiso calc 1 . .
C C19 -0.0310(5) 0.33098(18) 0.27136(18) 0.0488(6) Uani d 1 . .
H H19A -0.1902 0.3538 0.3044 0.059 Uiso calc 1 . .
H H19B -0.0836 0.3150 0.2167 0.059 Uiso calc 1 . .
C C20 0.1464(5) 0.41606(19) 0.23635(19) 0.0510(7) Uani d 1 . .
C C21 0.2175(8) 0.5710(2) 0.1156(2) 0.0923(12) Uani d 1 . .
H H21A 0.4038 0.5456 0.1198 0.111 Uiso calc 1 A 1
H H21B 0.1794 0.6196 0.1517 0.111 Uiso calc 1 A 1
C C22 0.161(3) 0.6255(15) 0.0101(4) 0.119(4) Uani d 0.5 B 1
H H22A 0.2473 0.5850 -0.0289 0.179 Uiso calc 0.5 B 1
H H22B 0.2273 0.6915 -0.0105 0.179 Uiso calc 0.5 B 1
H H22C -0.0267 0.6340 0.0036 0.179 Uiso calc 0.5 B 1
C C22' 0.047(3) 0.6433(15) 0.0364(5) 0.119(4) Uani d 0.5 B 2
H H22D 0.0075 0.6068 -0.0055 0.179 Uiso calc 0.5 B 2
H H22E 0.1418 0.7005 0.0001 0.179 Uiso calc 0.5 B 2
H H22F -0.1156 0.6677 0.0651 0.179 Uiso calc 0.5 B 2
N N1 0.3431(4) 0.08765(14) 0.38698(14) 0.0464(5) Uani d 1 . .
N N2 0.1006(4) 0.23871(14) 0.33651(14) 0.0434(5) Uani d 1 . .
O O1 0.3314(5) 0.25504(18) 0.14648(15) 0.0913(8) Uani d 1 . .
O O2 0.3358(4) 0.42182(16) 0.27496(17) 0.0774(7) Uani d 1 . .
O O3 0.0563(4) 0.48554(13) 0.15783(13) 0.0663(6) Uani d 1 . .

loop_
_atom_site_aniso_label
_atom_site_aniso_U_11
_atom_site_aniso_U_22
_atom_site_aniso_U_33
_atom_site_aniso_U_12
_atom_site_aniso_U_13
_atom_site_aniso_U_23
C1 0.077(2) 0.081(2) 0.077(2) 0.0039(17) -0.0022(17) -0.0423(18)
C2 0.0517(15) 0.0546(16) 0.0558(16) 0.0006(13) -0.0118(13) -0.0211(13)
C3 0.0558(16) 0.0555(17) 0.0601(17) -0.0134(13) 0.0026(13) -0.0185(14)
C4 0.0553(15) 0.0386(13) 0.0585(16) -0.0095(12) -0.0050(13) -0.0155(12)
C5 0.0453(13) 0.0361(12) 0.0458(14) -0.0031(10) -0.0120(11) -0.0094(11)
C6 0.0531(15) 0.0392(14) 0.0681(18) -0.0111(12) -0.0003(13) -0.0149(13)
C7 0.0617(17) 0.0408(14) 0.0759(19) -0.0036(13) -0.0105(15) -0.0259(14)
C8 0.0475(14) 0.0331(12) 0.0450(14) -0.0075(10) -0.0073(11) -0.0092(11)
C9 0.0595(16) 0.0362(13) 0.0405(14) -0.0052(11) -0.0059(12) -0.0060(11)
C10 0.0459(14) 0.0346(12) 0.0447(14) -0.0027(10) -0.0072(11) -0.0071(11)
C11 0.0557(16) 0.0496(15) 0.0467(15) -0.0009(12) -0.0049(12) -0.0025(12)
C12 0.0499(15) 0.0515(15) 0.0401(14) -0.0078(12) -0.0016(11) -0.0099(11)
C17 0.0535(15) 0.0524(15) 0.0478(15) -0.0058(13) -0.0060(12) -0.0136(12)
C16 0.0600(17) 0.0582(17) 0.0561(17) 0.0031(14) -0.0026(13) -0.0077(14)
C15 0.0662(19) 0.0526(17) 0.0669(19) -0.0124(14) 0.0146(15) -0.0175(15)
C14 0.074(2) 0.109(3) 0.070(2) -0.016(2) 0.0051(17) -0.055(2)
C13 0.0578(18) 0.106(3) 0.0529(17) 0.0029(17) -0.0105(14) -0.0325(17)
C18 0.116(3) 0.063(2) 0.112(3) -0.003(2) 0.032(2) -0.032(2)
C19 0.0471(14) 0.0397(13) 0.0500(15) 0.0019(11) -0.0091(11) -0.0010(11)
C20 0.0540(16) 0.0381(14) 0.0522(15) 0.0030(12) -0.0057(13) -0.0041(12)
C21 0.133(3) 0.0462(18) 0.085(2) -0.0256(19) -0.012(2) 0.0059(17)
C22 0.199(13) 0.099(7) 0.050(4) -0.063(7) 0.004(6) 0.004(6)
C22' 0.199(13) 0.099(7) 0.050(4) -0.063(7) 0.004(6) 0.004(6)
N1 0.0566(13) 0.0345(11) 0.0443(12) -0.0018(9) -0.0086(10) -0.0061(9)
N2 0.0462(11) 0.0331(10) 0.0448(12) -0.0018(9) -0.0081(9) -0.0029(9)
O1 0.1031(18) 0.0828(16) 0.0517(12) 0.0282(14) 0.0041(12) 0.0128(11)
O2 0.0675(13) 0.0612(13) 0.0934(16) -0.0175(11) -0.0261(12) 0.0010(11)
O3 0.0886(14) 0.0412(10) 0.0577(12) -0.0074(10) -0.0135(10) 0.0037(9)

loop_
_atom_type_symbol
_atom_type_description
_atom_type_scat_dispersion_real
_atom_type_scat_dispersion_imag
_atom_type_scat_source
C C 0.0033 0.0016 'International Tables Vol C Tables 4.2.6.8 and 6.1.1.4'
H H 0.0000 0.0000 'International Tables Vol C Tables 4.2.6.8 and 6.1.1.4'
N N 0.0061 0.0033 'International Tables Vol C Tables 4.2.6.8 and 6.1.1.4'
O O 0.0106 0.0060 'International Tables Vol C Tables 4.2.6.8 and 6.1.1.4'

loop_
_geom_angle_atom_site_label_1
_geom_angle_atom_site_label_2
_geom_angle_atom_site_label_3
_geom_angle
C2 C1 H1A 109.5
C2 C1 H1B 109.5
H1A C1 H1B 109.5
C2 C1 H1C 109.5
H1A C1 H1C 109.5
H1B C1 H1C 109.5
C7 C2 C3 117.3(3)
C7 C2 C1 121.5(3)
C3 C2 C1 121.2(3)
C4 C3 C2 121.6(3)
C4 C3 H3 119.2
C2 C3 H3 119.2
C3 C4 C5 120.8(2)
C3 C4 H4 119.6
C5 C4 H4 119.6
C4 C5 C6 117.8(2)
C4 C5 C8 119.7(2)
C6 C5 C8 122.3(2)
C7 C6 C5 120.5(2)
C7 C6 H6 119.7
C5 C6 H6 119.7
C2 C7 C6 121.9(2)
C2 C7 H7 119.1
C6 C7 H7 119.1
C9 C8 N2 104.8(2)
C9 C8 C5 129.3(2)
N2 C8 C5 125.8(2)
N1 C9 C8 112.0(2)
N1 C9 H9 124.0
C8 C9 H9 124.0
N1 C10 N2 111.2(2)
N1 C10 C11 124.2(2)
N2 C10 C11 124.5(2)
O1 C11 C10 120.8(2)
O1 C11 C12 120.8(2)
C10 C11 C12 118.3(2)
C13 C12 C17 118.2(3)
C13 C12 C11 118.7(2)
C17 C12 C11 123.2(2)
C16 C17 C12 120.8(3)
C16 C17 H17 119.6
C12 C17 H17 119.6
C17 C16 C15 121.5(3)
C17 C16 H16 119.2
C15 C16 H16 119.2
C16 C15 C14 117.4(3)
C16 C15 C18 120.8(3)
C14 C15 C18 121.8(3)
C13 C14 C15 121.5(3)
C13 C14 H14 119.2
C15 C14 H14 119.2
C12 C13 C14 120.4(3)
C12 C13 H13 119.8
C14 C13 H13 119.8
C15 C18 H18A 109.5
C15 C18 H18B 109.5
H18A C18 H18B 109.5
C15 C18 H18C 109.5
H18A C18 H18C 109.5
H18B C18 H18C 109.5
N2 C19 C20 111.7(2)
N2 C19 H19A 109.3
C20 C19 H19A 109.3
N2 C19 H19B 109.3
C20 C19 H19B 109.3
H19A C19 H19B 107.9
O2 C20 O3 124.9(2)
O2 C20 C19 125.1(2)
O3 C20 C19 109.9(2)
O3 C21 C22 111.1(9)
O3 C21 C22' 102.4(9)
O3 C21 H21A 109.4
C22 C21 H21A 109.4
O3 C21 H21B 109.4
C22 C21 H21B 109.4
H21A C21 H21B 108.0
C21 C22 H22A 109.5
C21 C22 H22B 109.5
H22A C22 H22B 109.5
C21 C22 H22C 109.5
H22A C22 H22C 109.5
H22B C22 H22C 109.5
C21 C22' H22D 109.5
C21 C22' H22E 109.5
H22D C22' H22E 109.5
C21 C22' H22F 109.5
H22D C22' H22F 109.5
H22E C22' H22F 109.5
C10 N1 C9 105.0(2)
C8 N2 C10 106.94(18)
C8 N2 C19 125.8(2)
C10 N2 C19 126.8(2)
C20 O3 C21 114.8(2)

loop_
_geom_bond_atom_site_label_1
_geom_bond_atom_site_label_2
_geom_bond_distance
C1 C2 1.503(4)
C1 H1A 0.9600
C1 H1B 0.9600
C1 H1C 0.9600
C2 C7 1.377(4)
C2 C3 1.386(4)
C3 C4 1.377(4)
C3 H3 0.9300
C4 C5 1.389(3)
C4 H4 0.9300
C5 C6 1.390(3)
C5 C8 1.463(3)
C6 C7 1.381(4)
C6 H6 0.9300
C7 H7 0.9300
C8 C9 1.371(3)
C8 N2 1.372(3)
C9 N1 1.349(3)
C9 H9 0.9300
C10 N1 1.329(3)
C10 N2 1.373(3)
C10 C11 1.460(4)
C11 O1 1.227(3)
C11 C12 1.484(4)
C12 C13 1.379(4)
C12 C17 1.384(3)
C17 C16 1.373(4)
C17 H17 0.9300
C16 C15 1.375(4)
C16 H16 0.9300
C15 C14 1.383(4)
C15 C18 1.506(4)
C14 C13 1.379(4)
C14 H14 0.9300
C13 H13 0.9300
C18 H18A 0.9600
C18 H18B 0.9600
C18 H18C 0.9600
C19 N2 1.459(3)
C19 C20 1.503(4)
C19 H19A 0.9700
C19 H19B 0.9700
C20 O2 1.193(3)
C20 O3 1.325(3)
C21 O3 1.462(4)
C21 C22 1.534(2)
C21 C22' 1.535(2)
C21 H21A 0.9700
C21 H21B 0.9700
C22 H22A 0.9600
C22 H22B 0.9600
C22 H22C 0.9600
C22' H22D 0.9600
C22' H22E 0.9600
C22' H22F 0.9600

loop_
_geom_hbond_atom_site_label_D
_geom_hbond_atom_site_label_H
_geom_hbond_atom_site_label_A
_geom_hbond_site_symmetry_A
_geom_hbond_distance_DH
_geom_hbond_distance_HA
_geom_hbond_distance_DA
_geom_hbond_angle_DHA
C6 H6 O2 . 0.93 2.91 3.723(4) 146.7
C1 H1A O2 2_566 0.96 2.71 3.605(4) 155.3
C4 H4 N1 2_556 0.93 2.83 3.724(3) 160.5
C19 H19A O2 1_455 0.97 2.51 3.309(3) 140.1

loop_
_geom_torsion_atom_site_label_1
_geom_torsion_atom_site_label_2
_geom_torsion_atom_site_label_3
_geom_torsion_atom_site_label_4
_geom_torsion
C7 C2 C3 C4 0.7(4)
C1 C2 C3 C4 -178.8(3)
C2 C3 C4 C5 -0.9(4)
C3 C4 C5 C6 0.6(4)
C3 C4 C5 C8 175.8(2)
C4 C5 C6 C7 0.0(4)
C8 C5 C6 C7 -175.1(2)
C3 C2 C7 C6 -0.2(4)
C1 C2 C7 C6 179.4(3)
C5 C6 C7 C2 -0.2(4)
C4 C5 C8 C9 -51.0(4)
C6 C5 C8 C9 124.0(3)
C4 C5 C8 N2 131.5(3)
C6 C5 C8 N2 -53.5(4)
N2 C8 C9 N1 0.7(3)
C5 C8 C9 N1 -177.2(2)
N1 C10 C11 O1 175.3(3)
N2 C10 C11 O1 -1.2(4)
N1 C10 C11 C12 -2.5(4)
N2 C10 C11 C12 -179.0(2)
O1 C11 C12 C13 -39.9(4)
C10 C11 C12 C13 137.9(3)
O1 C11 C12 C17 139.7(3)
C10 C11 C12 C17 -42.6(4)
C13 C12 C17 C16 -1.8(4)
C11 C12 C17 C16 178.6(2)
C12 C17 C16 C15 -1.9(4)
C17 C16 C15 C14 3.4(4)
C17 C16 C15 C18 -176.0(3)
C16 C15 C14 C13 -1.4(5)
C18 C15 C14 C13 178.0(3)
C17 C12 C13 C14 3.8(4)
C11 C12 C13 C14 -176.6(3)
C15 C14 C13 C12 -2.3(5)
N2 C19 C20 O2 -20.6(4)
N2 C19 C20 O3 161.4(2)
N2 C10 N1 C9 -0.2(3)
C11 C10 N1 C9 -177.1(2)
C8 C9 N1 C10 -0.3(3)
C9 C8 N2 C10 -0.7(3)
C5 C8 N2 C10 177.3(2)
C9 C8 N2 C19 172.2(2)
C5 C8 N2 C19 -9.8(4)
N1 C10 N2 C8 0.6(3)
C11 C10 N2 C8 177.5(2)
N1 C10 N2 C19 -172.3(2)
C11 C10 N2 C19 4.7(4)
C20 C19 N2 C8 111.7(3)
C20 C19 N2 C10 -76.8(3)
O2 C20 O3 C21 3.5(4)
C19 C20 O3 C21 -178.5(2)
C22 C21 O3 C20 160.0(6)
C22' C21 O3 C20 -172.9(6)

_cod_database_fobs_code 2241564
